data_7240070
loop_
_publ_author_name
'Benjamin, Helen'
'Richardson, Jonathan G.'
'Moggach, Stephen A.'
'Afanasjevs, Sergejs'
'Warren, Lisette'
'Warren, Mark R.'
'Allan, David R.'
'Morrison, Carole A.'
'Kamenev, Konstantin V.'
'Robertson, Neil'

_publ_section_title
;
 Pressure-induced non-innocence in bis(1,2-dionedioximato)Pt(ii)
 complexes: an experimental and theoretical study of their insulator-metal
 transitions.
;
_journal_issue 12
_journal_name_full 'Physical chemistry chemical physics : PCCP'
_journal_page_first 6677
_journal_page_last 6689
_journal_paper_doi 10.1039/c9cp06749c
_journal_volume 22
_journal_year 2020
_chemical_formula_moiety 'C12 H10 N4 O4 Pt1'
_chemical_formula_sum 'C12 H10 N4 O4 Pt'
_chemical_formula_weight 469.33
_space_group_IT_number 72
_space_group_name_Hall '-I 2 2c'
_space_group_name_H-M_alt 'I b a m'
_symmetry_cell_setting orthorhombic
_symmetry_space_group_name_Hall '-I 2 2c'
_symmetry_space_group_name_H-M 'I b a m'
_atom_sites_solution_hydrogens difmap
_atom_sites_solution_primary direct
_audit_creation_date 2019-12-04
_audit_creation_method CRYSTALS_ver_14.61_build_6720
_audit_update_record
;
2019-12-10 deposited with the CCDC.	2020-03-05 downloaded from the CCDC.
;
_cell_angle_alpha 90
_cell_angle_beta 90
_cell_angle_gamma 90
_cell_formula_units_Z 4
_cell_length_a 9.6689(7)
_cell_length_b 20.509(11)
_cell_length_c 6.1816(5)
_cell_measurement_reflns_used 813
_cell_measurement_temperature 293
_cell_measurement_theta_max 18
_cell_measurement_theta_min 3
_cell_volume 1225.8(7)
_computing_cell_refinement 'USER DEFINED CELL REFINEMENT'
_computing_data_collection 'USER DEFINED DATA COLLECTION'
_computing_data_reduction
; 
 CrysAlisPro (Rigaku Oxford Diffraction, 2017) 
;
_computing_molecular_graphics 'CAMERON (Watkin et al., 1996)'
_computing_publication_material 'CRYSTALS (Betteridge et al., 2003)'
_computing_structure_refinement 'CRYSTALS (Betteridge et al., 2003)'
_computing_structure_solution 'SIR92 (Altomare et al., 1994)'
_diffrn_ambient_pressure 580000
_diffrn_ambient_temperature 293
_diffrn_measured_fraction_theta_full 0.293
_diffrn_measured_fraction_theta_max 0.276
_diffrn_measurement_device Area
_diffrn_measurement_device_type Synchrotron
_diffrn_measurement_method \w
_diffrn_radiation_monochromator 'focussing mirrors'
_diffrn_radiation_type synchrotron
_diffrn_radiation_wavelength 0.48590
_diffrn_reflns_av_R_equivalents 0.047
_diffrn_reflns_limit_h_max 12
_diffrn_reflns_limit_h_min -12
_diffrn_reflns_limit_k_max 12
_diffrn_reflns_limit_k_min -12
_diffrn_reflns_limit_l_max 6
_diffrn_reflns_limit_l_min -6
_diffrn_reflns_number 1171
_diffrn_reflns_theta_full 13.556
_diffrn_reflns_theta_max 17.605
_diffrn_reflns_theta_min 1.592
_diffrn_standards_number 0
_exptl_absorpt_coefficient_mu 11.471
_exptl_absorpt_correction_T_max 0.89
_exptl_absorpt_correction_T_min 0.71
_exptl_absorpt_correction_type multi-scan
_exptl_absorpt_process_details 'DENZO/SCALEPACK (Otwinowski & Minor, 1997)'
_exptl_crystal_colour black
_exptl_crystal_density_diffrn 2.543
_exptl_crystal_density_method 'not measured'
_exptl_crystal_description needle
_exptl_crystal_F_000 880
_exptl_crystal_size_max 0.150
_exptl_crystal_size_mid 0.010
_exptl_crystal_size_min 0.010
_refine_diff_density_max 0.44
_refine_diff_density_min -0.50
_refine_ls_extinction_method None
_refine_ls_goodness_of_fit_ref 0.9958
_refine_ls_hydrogen_treatment constr
_refine_ls_matrix_type full
_refine_ls_number_parameters 70
_refine_ls_number_reflns 188
_refine_ls_number_restraints 102
_refine_ls_R_factor_all 0.0198
_refine_ls_R_factor_gt 0.0198
_refine_ls_shift/su_max 0.0000336
_refine_ls_shift/su_mean 0.0000076
_refine_ls_structure_factor_coef Fsqd
_refine_ls_weighting_details
;
 Method= Modified Sheldrick 
 w=1/[\s^2^(F^2^) + ( 0.05P)^2^ + 6.14P] 
 ,where P=(max(Fo^2^,0) + 2Fc^2^)/3 
;
_refine_ls_weighting_scheme calc
_refine_ls_wR_factor_all 0.0510
_refine_ls_wR_factor_gt 0.0510
_refine_ls_wR_factor_ref 0.0510
_reflns_limit_h_max 12
_reflns_limit_h_min 0
_reflns_limit_k_max 12
_reflns_limit_k_min 0
_reflns_limit_l_max 6
_reflns_limit_l_min 0
_reflns_number_gt 188
_reflns_number_total 189
_reflns_threshold_expression I>2.0\s(I)
_oxford_diffrn_Wilson_B_factor 0.00
_oxford_diffrn_Wilson_scale 0.00
_oxford_refine_ls_r_factor_ref 0.0198
_oxford_refine_ls_scale 0.1587(2)
_oxford_reflns_number_all 188
_oxford_structure_analysis_title 'final in Ibam'
_cod_data_source_file c9cp06749c2.cif
_cod_data_source_block PtBQD_058
_cod_depositor_comments 'Adding full bibliography for 7240068--7240076.cif.'
_cod_original_sg_symbol_Hall '-I 2 2c '
_cod_original_sg_symbol_H-M 'I b a m '
_cod_original_formula_sum 'C12 H10 N4 O4 Pt1'
_cod_database_code 7240070
_oxford_refine_reflns_threshold_expression_ref I>-3.0\s(I)

loop_
_symmetry_equiv_pos_as_xyz
x,y,z
-x,-y,-z
x+1/2,y+1/2,z+1/2
-x+1/2,-y+1/2,-z+1/2
-x+1/2,y+1/2,z
x+1/2,-y+1/2,-z
-x+1,y+1,z+1/2
x+1,-y+1,-z+1/2
x+1/2,-y+1/2,z
-x+1/2,y+1/2,-z
x+1,-y+1,z+1/2
-x+1,y+1,-z+1/2
-x,-y,z
x,y,-z
-x+1/2,-y+1/2,z+1/2
x+1/2,y+1/2,-z+1/2

loop_
_atom_site_label
_atom_site_type_symbol
_atom_site_fract_x
_atom_site_fract_y
_atom_site_fract_z
_atom_site_U_iso_or_equiv
_atom_site_occupancy
_atom_site_adp_type
_atom_site_refinement_flags_posn
_atom_site_refinement_flags_adp
_atom_site_refinement_flags_occupancy
_atom_site_disorder_assembly
_atom_site_disorder_group
_atom_site_attached_hydrogens
Pt1 Pt 0.5000 0.5000 0.5000 0.0321 1.0000 Uani S TU . . . .
N2 N 0.4865(11) 0.5952(7) 0.5000 0.0329 1.0000 Uani DS TU . . . .
O3 O 0.6004(11) 0.6316(10) 0.5000 0.0530 1.0000 Uani DS TU . . . .
C4 C 0.3590(9) 0.6199(7) 0.5000 0.0383 1.0000 Uani DS TU . . . .
C5 C 0.2530(8) 0.5709(8) 0.5000 0.0412 1.0000 Uani DS TU . . . .
N6 N 0.2965(7) 0.5095(8) 0.5000 0.0361 1.0000 Uani DS TU . . . .
O7 O 0.2060(10) 0.4603(8) 0.5000 0.0447 1.0000 Uani DS TU . . . .
C8 C 0.1097(9) 0.5908(9) 0.5000 0.0546 1.0000 Uani DS TU . . . .
C9 C 0.0843(10) 0.6552(10) 0.5000 0.0613 1.0000 Uani DS TU . . . .
C10 C 0.1904(13) 0.7032(9) 0.5000 0.0639 1.0000 Uani DS TU . . . .
C1 C 0.3240(11) 0.6875(8) 0.5000 0.0550 1.0000 Uani DS TU . . . .
H71 H 0.2555 0.4278 0.5000 0.0581 1.0000 Uiso RS . . . . .
H81 H 0.0366 0.5599 0.5000 0.0732 1.0000 Uiso RS . . . . .
H91 H -0.0092 0.6695 0.5000 0.0972 1.0000 Uiso RS . . . . .
H101 H 0.1655 0.7480 0.5000 0.0759 1.0000 Uiso RS . . . . .
H11 H 0.3939 0.7200 0.5000 0.0651 1.0000 Uiso RS . . . . .

loop_
_atom_site_aniso_label
_atom_site_aniso_U_11
_atom_site_aniso_U_22
_atom_site_aniso_U_33
_atom_site_aniso_U_23
_atom_site_aniso_U_13
_atom_site_aniso_U_12
Pt1 0.0289(3) 0.031(2) 0.0365(3) 0.0000 0.0000 0.006(5)
N2 0.040(4) 0.022(9) 0.036(4) 0.0000 0.0000 0.001(4)
O3 0.055(5) 0.048(9) 0.056(7) 0.0000 0.0000 -0.020(7)
C4 0.047(4) 0.030(6) 0.038(7) 0.0000 0.0000 0.010(4)
C5 0.036(3) 0.039(8) 0.048(7) 0.0000 0.0000 0.011(4)
N6 0.028(3) 0.034(7) 0.046(4) 0.0000 0.0000 0.002(4)
O7 0.036(4) 0.044(9) 0.054(6) 0.0000 0.0000 -0.007(4)
C8 0.040(4) 0.063(12) 0.061(9) 0.0000 0.0000 0.021(5)
C9 0.055(6) 0.068(13) 0.061(9) 0.0000 0.0000 0.036(7)
C10 0.076(6) 0.049(11) 0.066(10) 0.0000 0.0000 0.034(6)
C1 0.069(5) 0.032(7) 0.064(9) 0.0000 0.0000 0.018(5)

loop_
_atom_type_symbol
_atom_type_scat_dispersion_real
_atom_type_scat_dispersion_imag
_atom_type_scat_Cromer_Mann_a1
_atom_type_scat_Cromer_Mann_b1
_atom_type_scat_Cromer_Mann_a2
_atom_type_scat_Cromer_Mann_b2
_atom_type_scat_Cromer_Mann_a3
_atom_type_scat_Cromer_Mann_b3
_atom_type_scat_Cromer_Mann_a4
_atom_type_scat_Cromer_Mann_b4
_atom_type_scat_Cromer_Mann_c
_atom_type_scat_source
C 0.0006 0.0000 2.3100 20.8439 1.0200 10.2075 1.5886 0.5687 0.8650 51.6512 0.2156 'International Tables Vol C 4.2.6.8 and 6.1.1.4'
H 0.0000 0.0000 0.4930 10.5109 0.3229 26.1257 0.1402 3.1424 0.0408 57.7998 0.0030 'International Tables Vol C 4.2.6.8 and 6.1.1.4'
N 0.0016 0.0014 12.2126 0.0057 3.1322 9.8933 2.0125 28.9975 1.1663 0.5826 -11.5290 'International Tables Vol C 4.2.6.8 and 6.1.1.4'
O 0.0036 0.0026 3.0485 13.2771 2.2868 5.7011 1.5463 0.3239 0.8670 32.9089 0.2508 'International Tables Vol C 4.2.6.8 and 6.1.1.4'
Pt -0.4356 4.5219 27.0059 1.5129 17.7639 8.8117 15.7131 0.4246 5.7837 38.6103 11.6883 'International Tables Vol C 4.2.6.8 and 6.1.1.4'

loop_
_geom_angle_atom_site_label_1
_geom_angle_site_symmetry_1
_geom_angle_atom_site_label_2
_geom_angle_site_symmetry_2
_geom_angle_atom_site_label_3
_geom_angle_site_symmetry_3
_geom_angle
_geom_angle_publ_flag
N6 2_666 Pt1 . N2 2_666 80.5(6) yes
N6 2_666 Pt1 . N2 . 99.5(6) yes
N2 2_666 Pt1 . N2 . 179.99 yes
N6 2_666 Pt1 . N6 . 179.99 yes
N2 2_666 Pt1 . N6 . 99.5(6) yes
N2 . Pt1 . N6 . 80.5(6) yes
Pt1 . N2 . O3 . 120.3(9) yes
Pt1 . N2 . C4 . 116.2(7) yes
O3 . N2 . C4 . 123.5(7) yes
N2 . C4 . C5 . 113.2(5) yes
N2 . C4 . C1 . 126.1(5) yes
C5 . C4 . C1 . 120.7(4) yes
C4 . C5 . N6 . 116.0(5) yes
C4 . C5 . C8 . 119.1(5) yes
N6 . C5 . C8 . 124.9(5) yes
C5 . N6 . Pt1 . 114.1(6) yes
C5 . N6 . O7 . 120.6(6) yes
Pt1 . N6 . O7 . 125.3(8) yes
N6 . O7 . H71 . 103.3 no
C5 . C8 . C9 . 117.0(5) yes
C5 . C8 . H81 . 121.6 no
C9 . C8 . H81 . 121.3 no
C8 . C9 . C10 . 123.2(5) yes
C8 . C9 . H91 . 118.5 no
C10 . C9 . H91 . 118.3 no
C9 . C10 . C1 . 122.3(5) yes
C9 . C10 . H101 . 119.1 no
C1 . C10 . H101 . 118.6 no
C4 . C1 . C10 . 117.7(5) yes
C4 . C1 . H11 . 120.9 no
C10 . C1 . H11 . 121.4 no

loop_
_geom_bond_atom_site_label_1
_geom_bond_site_symmetry_1
_geom_bond_atom_site_label_2
_geom_bond_site_symmetry_2
_geom_bond_distance
_geom_bond_publ_flag
Pt1 . N6 2_666 1.977(7) yes
Pt1 . N2 2_666 1.956(14) yes
Pt1 . N2 . 1.956(14) yes
Pt1 . N6 . 1.977(7) yes
N2 . O3 . 1.331(7) yes
N2 . C4 . 1.333(7) yes
C4 . C5 . 1.436(7) yes
C4 . C1 . 1.426(7) yes
C5 . N6 . 1.327(7) yes
C5 . C8 . 1.444(7) yes
N6 . O7 . 1.336(7) yes
O7 . H71 . 0.820 no
C8 . C9 . 1.344(7) yes
C8 . H81 . 0.950 no
C9 . C10 . 1.421(7) yes
C9 . H91 . 0.950 no
C10 . C1 . 1.332(7) yes
C10 . H101 . 0.950 no
C1 . H11 . 0.950 no

loop_
_geom_hbond_atom_site_label_D
_geom_hbond_site_symmetry_D
_geom_hbond_atom_site_label_H
_geom_hbond_site_symmetry_H
_geom_hbond_atom_site_label_A
_geom_hbond_site_symmetry_A
_geom_hbond_angle_DHA
_geom_hbond_distance_DH
_geom_hbond_distance_HA
_geom_hbond_distance_DA
_geom_hbond_publ_flag
O7 . H71 . N2 2_666 136 0.82 2.54 3.184(13) yes
O7 . H71 . O3 2_666 167 0.82 1.85 2.656(13) yes
C8 . H81 . O7 2_566 148 0.95 2.38 3.228(13) yes
C10 . H101 . O3 6_466 180 0.95 2.55 3.499(13) yes
